data_4029543
loop_
_publ_author_name
'Thomson, Jennifer E.'
'Campbell, Craig D.'
'Concell\'on, Carmen'
'Duguet, Nicolas'
'Rix, Kathryn'
'Slawin, Alexandra M. Z.'
'Smith, Andrew D.'

_publ_section_title
;
 Probing the efficiency of N-heterocyclic carbene promoted O- to
 C-carboxyl transfer of oxazolyl carbonates.
;
_journal_issue 7
_journal_name_full 'The Journal of organic chemistry'
_journal_page_first 2784
_journal_page_last 2791
_journal_paper_doi 10.1021/jo702720a
_journal_volume 73
_journal_year 2008
_chemical_formula_moiety 'C21 H21 N O5'
_chemical_formula_sum 'C21 H21 N O5'
_chemical_formula_weight 367.39
_chemical_name_systematic
; 
 ? 
;
_space_group_IT_number 61
_symmetry_cell_setting orthorhombic
_symmetry_space_group_name_Hall '-P 2ac 2ab'
_symmetry_space_group_name_H-M 'P b c a'
_atom_sites_solution_hydrogens geom
_atom_sites_solution_primary direct
_atom_sites_solution_secondary difmap
_audit_creation_method SHELXL-97
_cell_angle_alpha 90.00
_cell_angle_beta 90.00
_cell_angle_gamma 90.00
_cell_formula_units_Z 8
_cell_length_a 16.817(3)
_cell_length_b 7.2309(13)
_cell_length_c 30.961(5)
_cell_measurement_reflns_used 8180
_cell_measurement_temperature 173(2)
_cell_measurement_theta_max 66.36
_cell_measurement_theta_min 2.81
_cell_volume 3764.9(11)
_computing_cell_refinement 'CrystalClear (Rigaku Corp., 2004)'
_computing_data_collection 'CrystalClear (Rigaku Corp., 2004)'
_computing_data_reduction 'CrystalClear (Rigaku Corp., 2004)'
_computing_molecular_graphics 'Bruker SHELXTL'
_computing_publication_material 'Bruker SHELXTL'
_computing_structure_refinement 'SHELXL-97 (Sheldrick, 1997)'
_computing_structure_solution 'SHELXS-97 (Sheldrick, 1990)'
_diffrn_ambient_temperature 173(2)
_diffrn_measured_fraction_theta_full 0.968
_diffrn_measured_fraction_theta_max 0.989
_diffrn_measurement_device_type CCD
_diffrn_measurement_method '\w scans'
_diffrn_radiation_monochromator confocal
_diffrn_radiation_source 'rotating anode'
_diffrn_radiation_type CuK\a
_diffrn_radiation_wavelength 1.54178
_diffrn_reflns_av_R_equivalents 0.3551
_diffrn_reflns_av_sigmaI/netI 0.1338
_diffrn_reflns_limit_h_max 15
_diffrn_reflns_limit_h_min -15
_diffrn_reflns_limit_k_max 6
_diffrn_reflns_limit_k_min -6
_diffrn_reflns_limit_l_max 28
_diffrn_reflns_limit_l_min -28
_diffrn_reflns_number 16778
_diffrn_reflns_theta_full 25.00
_diffrn_reflns_theta_max 44.71
_diffrn_reflns_theta_min 2.85
_exptl_absorpt_coefficient_mu 0.764
_exptl_absorpt_correction_T_max 1.0000
_exptl_absorpt_correction_T_min 0.9902
_exptl_absorpt_correction_type multi-scan
_exptl_absorpt_process_details 'Jacobson, R. (1998) Private communication'
_exptl_crystal_colour colourless
_exptl_crystal_density_diffrn 1.296
_exptl_crystal_density_method 'not measured'
_exptl_crystal_description needle
_exptl_crystal_F_000 1552
_exptl_crystal_size_max 0.200
_exptl_crystal_size_mid 0.030
_exptl_crystal_size_min 0.010
_refine_diff_density_max 0.210
_refine_diff_density_min -0.228
_refine_diff_density_rms 0.059
_refine_ls_extinction_coef 0.0035(7)
_refine_ls_extinction_expression Fc^*^=kFc[1+0.001xFc^2^\l^3^/sin(2\q)]^-1/4^
_refine_ls_extinction_method SHELXL
_refine_ls_goodness_of_fit_ref 1.111
_refine_ls_hydrogen_treatment constr
_refine_ls_matrix_type full
_refine_ls_number_parameters 256
_refine_ls_number_reflns 1489
_refine_ls_number_restraints 0
_refine_ls_restrained_S_all 1.111
_refine_ls_R_factor_all 0.1078
_refine_ls_R_factor_gt 0.0876
_refine_ls_shift/su_max 0.018
_refine_ls_shift/su_mean 0.005
_refine_ls_structure_factor_coef Fsqd
_refine_ls_weighting_details 'calc w=1/[\s^2^(Fo^2^)+(0.0755P)^2^+6.4880P] where P=(Fo^2^+2Fc^2^)/3'
_refine_ls_weighting_scheme calc
_refine_ls_wR_factor_gt 0.2081
_refine_ls_wR_factor_ref 0.2256
_reflns_number_gt 1172
_reflns_number_total 1489
_reflns_threshold_expression >2sigma(I)
_cod_data_source_file jo702720a-file002.cif
_cod_data_source_block 65
_cod_depositor_comments
;
The following automatic conversions were performed:

'_symmetry_cell_setting' value 'Orthorhombic' changed to
'orthorhombic' according to
/usr/data/users/saulius/automatic-downloads/retrospective/ACS/lib/dictionaries/cif_core.dic
dictionary named 'cif_core.dic' version 2.4.2 from 2011-04-26.

Automatic conversion script
Id: cif_fix_values 2281 2013-09-26 08:29:07Z andrius 
;
_cod_original_cell_volume 3764.9(12)
_cod_original_sg_symbol_H-M Pbca
_cod_database_code 4029543

loop_
_symmetry_equiv_pos_as_xyz
'x, y, z'
'-x+1/2, -y, z+1/2'
'-x, y+1/2, -z+1/2'
'x+1/2, -y+1/2, -z'
'-x, -y, -z'
'x-1/2, y, -z-1/2'
'x, -y-1/2, z-1/2'
'-x-1/2, y-1/2, z'

loop_
_atom_site_label
_atom_site_type_symbol
_atom_site_fract_x
_atom_site_fract_y
_atom_site_fract_z
_atom_site_U_iso_or_equiv
_atom_site_adp_type
_atom_site_occupancy
_atom_site_symmetry_multiplicity
_atom_site_calc_flag
_atom_site_refinement_flags
_atom_site_disorder_assembly
_atom_site_disorder_group
O1 O 0.7742(2) 0.1594(6) 0.54453(17) 0.0592(15) Uani 1 1 d . . .
C2 C 0.8419(5) 0.2537(9) 0.5291(3) 0.057(2) Uani 1 1 d . . .
N3 N 0.9028(3) 0.2547(8) 0.5533(2) 0.0608(19) Uani 1 1 d . . .
C4 C 0.8822(4) 0.1482(10) 0.5914(2) 0.055(2) Uani 1 1 d . . .
C5 C 0.7956(5) 0.0938(12) 0.5844(3) 0.063(2) Uani 1 1 d . . .
O5 O 0.7498(3) 0.0087(7) 0.60629(17) 0.0651(16) Uani 1 1 d . . .
C6 C 0.8316(5) 0.3272(10) 0.4854(3) 0.058(2) Uani 1 1 d . A .
C7 C 0.7623(5) 0.3035(10) 0.4615(3) 0.065(2) Uani 1 1 d . . .
H7A H 0.7180 0.2435 0.4743 0.078 Uiso 1 1 calc R . .
C8 C 0.7570(5) 0.3644(10) 0.4201(3) 0.070(2) Uani 1 1 d . A .
H8A H 0.7089 0.3491 0.4045 0.084 Uiso 1 1 calc R . .
C9 C 0.8214(6) 0.4484(11) 0.4010(3) 0.071(2) Uani 1 1 d . . .
C10 C 0.8909(6) 0.4781(10) 0.4236(3) 0.071(2) Uani 1 1 d . A .
H10A H 0.9348 0.5386 0.4104 0.085 Uiso 1 1 calc R . .
C11 C 0.8957(4) 0.4188(10) 0.4655(3) 0.065(2) Uani 1 1 d . . .
H11A H 0.9431 0.4398 0.4815 0.078 Uiso 1 1 calc R A .
O9A O 0.8182(7) 0.5044(13) 0.3592(3) 0.120(3) Uani 0.50 1 d P A 1
C12A C 0.7733(16) 0.505(3) 0.3365(8) 0.105(9) Uani 0.50 1 d P A 1
H12A H 0.7560 0.3776 0.3309 0.158 Uiso 0.50 1 calc PR A 1
H12B H 0.7930 0.5599 0.3096 0.158 Uiso 0.50 1 calc PR A 1
H12C H 0.7283 0.5774 0.3473 0.158 Uiso 0.50 1 calc PR A 1
O9B O 0.8182(7) 0.5044(13) 0.3592(3) 0.120(3) Uani 0.50 1 d P A 2
C12B C 0.8702(9) 0.547(2) 0.3327(6) 0.076(5) Uani 0.50 1 d P A 2
H12D H 0.8930 0.6669 0.3404 0.114 Uiso 0.50 1 calc PR A 2
H12E H 0.8467 0.5536 0.3038 0.114 Uiso 0.50 1 calc PR A 2
H12F H 0.9122 0.4525 0.3329 0.114 Uiso 0.50 1 calc PR A 2
O13 O 0.9477(3) 0.3818(8) 0.63394(16) 0.0782(18) Uani 1 1 d . . .
C13 C 0.8969(5) 0.2671(12) 0.6312(3) 0.064(2) Uani 1 1 d . . .
O14 O 0.8458(3) 0.2249(6) 0.6632(2) 0.0725(17) Uani 1 1 d . . .
C14 C 0.8582(5) 0.3229(15) 0.7025(3) 0.086(3) Uani 1 1 d . . .
C15 C 0.9070(7) 0.2501(16) 0.7328(4) 0.123(4) Uani 1 1 d . . .
H15A H 0.9344 0.1373 0.7277 0.148 Uiso 1 1 calc R . .
C16 C 0.9162(9) 0.344(3) 0.7716(5) 0.175(6) Uani 1 1 d . . .
H16A H 0.9528 0.3018 0.7928 0.210 Uiso 1 1 calc R . .
C17 C 0.8716(12) 0.500(3) 0.7789(5) 0.195(7) Uani 1 1 d . . .
H17A H 0.8758 0.5615 0.8059 0.234 Uiso 1 1 calc R . .
C18 C 0.8229(10) 0.5664(19) 0.7492(4) 0.188(7) Uani 1 1 d . . .
H18A H 0.7930 0.6749 0.7550 0.226 Uiso 1 1 calc R . .
C19 C 0.8153(7) 0.4792(15) 0.7097(3) 0.112(3) Uani 1 1 d . . .
H19A H 0.7809 0.5273 0.6881 0.135 Uiso 1 1 calc R . .
C20 C 0.9366(4) -0.0329(10) 0.5926(3) 0.066(2) Uani 1 1 d . . .
C21 C 0.9182(5) -0.1457(11) 0.6338(3) 0.086(3) Uani 1 1 d . . .
H21A H 0.8621 -0.1820 0.6338 0.130 Uiso 1 1 calc R . .
H21B H 0.9293 -0.0699 0.6594 0.130 Uiso 1 1 calc R . .
H21C H 0.9517 -0.2566 0.6345 0.130 Uiso 1 1 calc R . .
C22 C 1.0246(4) 0.0229(10) 0.5924(3) 0.081(3) Uani 1 1 d . . .
H22A H 1.0578 -0.0884 0.5927 0.121 Uiso 1 1 calc R . .
H22B H 1.0362 0.0979 0.6180 0.121 Uiso 1 1 calc R . .
H22C H 1.0361 0.0950 0.5664 0.121 Uiso 1 1 calc R . .
C23 C 0.9179(4) -0.1530(10) 0.5534(2) 0.074(2) Uani 1 1 d . . .
H23A H 0.8615 -0.1871 0.5537 0.110 Uiso 1 1 calc R . .
H23B H 0.9505 -0.2653 0.5543 0.110 Uiso 1 1 calc R . .
H23C H 0.9297 -0.0838 0.5269 0.110 Uiso 1 1 calc R . .

loop_
_atom_site_aniso_label
_atom_site_aniso_U_11
_atom_site_aniso_U_22
_atom_site_aniso_U_33
_atom_site_aniso_U_23
_atom_site_aniso_U_13
_atom_site_aniso_U_12
O1 0.044(3) 0.062(3) 0.072(4) -0.003(3) -0.001(3) 0.001(3)
C2 0.040(5) 0.056(5) 0.075(7) -0.001(4) 0.020(5) -0.005(4)
N3 0.037(4) 0.071(4) 0.074(5) -0.005(4) 0.001(4) -0.002(3)
C4 0.035(5) 0.064(5) 0.065(6) 0.007(5) 0.006(4) -0.008(4)
C5 0.049(6) 0.067(6) 0.074(7) -0.002(5) 0.007(5) 0.005(5)
O5 0.052(3) 0.068(3) 0.076(4) 0.002(3) 0.003(3) -0.008(3)
C6 0.049(5) 0.060(5) 0.066(6) -0.006(4) 0.003(5) 0.003(4)
C7 0.065(6) 0.065(5) 0.065(6) 0.002(5) -0.005(5) -0.008(4)
C8 0.068(6) 0.058(5) 0.084(8) 0.002(5) -0.007(5) -0.010(5)
C9 0.083(7) 0.065(6) 0.066(7) 0.006(5) -0.015(7) 0.015(5)
C10 0.073(7) 0.067(5) 0.073(7) 0.004(5) 0.025(6) 0.009(4)
C11 0.052(5) 0.064(5) 0.080(7) -0.002(5) 0.006(5) 0.007(4)
O9A 0.163(10) 0.113(6) 0.084(8) 0.014(6) 0.011(6) 0.058(6)
C12A 0.15(3) 0.058(12) 0.10(2) -0.003(14) 0.041(17) -0.029(15)
O9B 0.163(10) 0.113(6) 0.084(8) 0.014(6) 0.011(6) 0.058(6)
C12B 0.048(10) 0.110(14) 0.070(13) -0.007(10) 0.010(9) -0.013(9)
O13 0.054(3) 0.075(4) 0.105(5) -0.008(3) -0.001(3) -0.014(3)
C13 0.046(5) 0.064(6) 0.083(7) 0.002(5) -0.004(5) 0.008(5)
O14 0.065(4) 0.075(4) 0.077(4) -0.004(3) -0.003(3) -0.005(3)
C14 0.079(6) 0.093(8) 0.084(8) 0.000(7) -0.023(6) -0.013(6)
C15 0.131(9) 0.149(10) 0.089(8) -0.006(8) -0.040(8) 0.011(8)
C16 0.151(12) 0.263(19) 0.110(12) -0.017(12) -0.053(9) 0.014(12)
C17 0.206(16) 0.26(2) 0.121(13) -0.080(13) -0.079(12) 0.017(14)
C18 0.250(17) 0.195(13) 0.119(11) -0.089(11) -0.089(11) 0.049(12)
C19 0.140(9) 0.098(8) 0.100(9) -0.022(6) -0.036(7) 0.009(7)
C20 0.044(5) 0.064(5) 0.091(6) 0.000(5) -0.007(4) 0.012(4)
C21 0.079(6) 0.068(5) 0.112(7) 0.008(5) -0.015(5) 0.010(5)
C22 0.045(5) 0.072(5) 0.125(7) -0.009(5) -0.010(4) 0.008(4)
C23 0.050(4) 0.069(5) 0.102(6) -0.020(5) -0.009(4) 0.013(4)

loop_
_atom_type_symbol
_atom_type_description
_atom_type_scat_dispersion_real
_atom_type_scat_dispersion_imag
_atom_type_scat_source
C C 0.0181 0.0091 'International Tables Vol C Tables 4.2.6.8 and 6.1.1.4'
H H 0.0000 0.0000 'International Tables Vol C Tables 4.2.6.8 and 6.1.1.4'
N N 0.0311 0.0180 'International Tables Vol C Tables 4.2.6.8 and 6.1.1.4'
O O 0.0492 0.0322 'International Tables Vol C Tables 4.2.6.8 and 6.1.1.4'

loop_
_geom_angle_atom_site_label_1
_geom_angle_atom_site_label_2
_geom_angle_atom_site_label_3
_geom_angle
C5 O1 C2 105.1(6)
N3 C2 O1 117.0(7)
N3 C2 C6 129.7(7)
O1 C2 C6 113.2(7)
C2 N3 C4 106.5(6)
N3 C4 C13 108.6(6)
N3 C4 C5 104.4(6)
C13 C4 C5 114.6(6)
N3 C4 C20 108.6(5)
C13 C4 C20 110.5(6)
C5 C4 C20 109.8(6)
O5 C5 O1 121.3(7)
O5 C5 C4 131.8(8)
O1 C5 C4 106.9(7)
C7 C6 C11 117.8(7)
C7 C6 C2 123.1(8)
C11 C6 C2 119.0(7)
C8 C7 C6 121.1(7)
C8 C7 H7A 119.4
C6 C7 H7A 119.4
C7 C8 C9 119.9(8)
C7 C8 H8A 120.0
C9 C8 H8A 120.0
O9B C9 C8 120.8(10)
O9A C9 C8 120.8(10)
O9B C9 C10 118.1(10)
O9A C9 C10 118.1(10)
C8 C9 C10 121.1(8)
C11 C10 C9 118.8(8)
C11 C10 H10A 120.6
C9 C10 H10A 120.6
C10 C11 C6 121.2(7)
C10 C11 H11A 119.4
C6 C11 H11A 119.4
C12A O9A C9 133(2)
C12B O9B C9 132.7(13)
O9B C12B H12D 109.5
O9B C12B H12E 109.5
H12D C12B H12E 109.5
O9B C12B H12F 109.5
H12D C12B H12F 109.5
H12E C12B H12F 109.5
O13 C13 O14 124.1(8)
O13 C13 C4 124.5(8)
O14 C13 C4 111.3(8)
C13 O14 C14 115.0(6)
C15 C14 C19 122.1(10)
C15 C14 O14 119.2(10)
C19 C14 O14 118.4(9)
C14 C15 C16 118.4(12)
C14 C15 H15A 120.8
C16 C15 H15A 120.8
C17 C16 C15 119.0(13)
C17 C16 H16A 120.5
C15 C16 H16A 120.5
C18 C17 C16 121.4(14)
C18 C17 H17A 119.3
C16 C17 H17A 119.3
C17 C18 C19 120.6(13)
C17 C18 H18A 119.7
C19 C18 H18A 119.7
C14 C19 C18 118.3(10)
C14 C19 H19A 120.8
C18 C19 H19A 120.8
C23 C20 C22 110.1(6)
C23 C20 C21 108.5(6)
C22 C20 C21 109.6(6)
C23 C20 C4 109.2(6)
C22 C20 C4 109.6(6)
C21 C20 C4 109.8(6)
C20 C21 H21A 109.5
C20 C21 H21B 109.5
H21A C21 H21B 109.5
C20 C21 H21C 109.5
H21A C21 H21C 109.5
H21B C21 H21C 109.5
C20 C22 H22A 109.5
C20 C22 H22B 109.5
H22A C22 H22B 109.5
C20 C22 H22C 109.5
H22A C22 H22C 109.5
H22B C22 H22C 109.5
C20 C23 H23A 109.5
C20 C23 H23B 109.5
H23A C23 H23B 109.5
C20 C23 H23C 109.5
H23A C23 H23C 109.5
H23B C23 H23C 109.5

loop_
_geom_bond_atom_site_label_1
_geom_bond_atom_site_label_2
_geom_bond_distance
O1 C5 1.370(8)
O1 C2 1.411(7)
C2 N3 1.269(8)
C2 C6 1.464(10)
N3 C4 1.450(8)
C4 C13 1.522(10)
C4 C5 1.525(11)
C4 C20 1.598(10)
C5 O5 1.197(8)
C6 C7 1.392(9)
C6 C11 1.406(10)
C7 C8 1.357(9)
C7 H7A 0.9500
C8 C9 1.376(10)
C8 H8A 0.9500
C9 O9B 1.355(12)
C9 O9A 1.355(12)
C9 C10 1.380(11)
C10 C11 1.369(10)
C10 H10A 0.9500
C11 H11A 0.9500
O9A C12A 1.03(2)
C12A H12A 0.9800
C12A H12B 0.9800
C12A H12C 0.9800
O9B C12B 1.238(15)
C12B H12D 0.9800
C12B H12E 0.9800
C12B H12F 0.9800
O13 C13 1.193(8)
C13 O14 1.347(9)
O14 C14 1.424(10)
C14 C15 1.354(12)
C14 C19 1.359(11)
C15 C16 1.389(16)
C15 H15A 0.9500
C16 C17 1.370(18)
C16 H16A 0.9500
C17 C18 1.322(18)
C17 H17A 0.9500
C18 C19 1.382(13)
C18 H18A 0.9500
C19 H19A 0.9500
C20 C23 1.527(9)
C20 C22 1.535(9)
C20 C21 1.545(10)
C21 H21A 0.9800
C21 H21B 0.9800
C21 H21C 0.9800
C22 H22A 0.9800
C22 H22B 0.9800
C22 H22C 0.9800
C23 H23A 0.9800
C23 H23B 0.9800
C23 H23C 0.9800

loop_
_geom_torsion_atom_site_label_1
_geom_torsion_atom_site_label_2
_geom_torsion_atom_site_label_3
_geom_torsion_atom_site_label_4
_geom_torsion
C5 O1 C2 N3 0.9(7)
C5 O1 C2 C6 177.3(5)
O1 C2 N3 C4 1.0(7)
C6 C2 N3 C4 -174.7(6)
C2 N3 C4 C13 -125.0(6)
C2 N3 C4 C5 -2.3(7)
C2 N3 C4 C20 114.8(6)
C2 O1 C5 O5 178.9(6)
C2 O1 C5 C4 -2.2(6)
N3 C4 C5 O5 -178.5(7)
C13 C4 C5 O5 -59.8(11)
C20 C4 C5 O5 65.2(10)
N3 C4 C5 O1 2.9(7)
C13 C4 C5 O1 121.6(7)
C20 C4 C5 O1 -113.4(6)
N3 C2 C6 C7 175.0(7)
O1 C2 C6 C7 -0.9(9)
N3 C2 C6 C11 -1.9(10)
O1 C2 C6 C11 -177.7(5)
C11 C6 C7 C8 0.9(10)
C2 C6 C7 C8 -176.0(6)
C6 C7 C8 C9 1.2(10)
C7 C8 C9 O9B 177.7(7)
C7 C8 C9 O9A 177.7(7)
C7 C8 C9 C10 -2.3(11)
O9B C9 C10 C11 -178.6(7)
O9A C9 C10 C11 -178.6(7)
C8 C9 C10 C11 1.4(11)
C9 C10 C11 C6 0.7(10)
C7 C6 C11 C10 -1.8(10)
C2 C6 C11 C10 175.2(6)
O9B C9 O9A C12A 0(88)
C8 C9 O9A C12A 4(3)
C10 C9 O9A C12A -176(2)
O9A C9 O9B C12B 0(100)
C8 C9 O9B C12B -162.9(15)
C10 C9 O9B C12B 17.1(18)
N3 C4 C13 O13 -31.9(9)
C5 C4 C13 O13 -148.3(7)
C20 C4 C13 O13 87.1(8)
N3 C4 C13 O14 148.7(5)
C5 C4 C13 O14 32.4(9)
C20 C4 C13 O14 -92.2(6)
O13 C13 O14 C14 -2.5(10)
C4 C13 O14 C14 176.8(6)
C13 O14 C14 C15 -90.3(9)
C13 O14 C14 C19 95.0(9)
C19 C14 C15 C16 -3.3(16)
O14 C14 C15 C16 -177.8(10)
C14 C15 C16 C17 4(2)
C15 C16 C17 C18 -3(3)
C16 C17 C18 C19 0(3)
C15 C14 C19 C18 0.7(16)
O14 C14 C19 C18 175.2(10)
C17 C18 C19 C14 1(2)
N3 C4 C20 C23 -63.3(7)
C13 C4 C20 C23 177.6(6)
C5 C4 C20 C23 50.3(8)
N3 C4 C20 C22 57.4(8)
C13 C4 C20 C22 -61.6(8)
C5 C4 C20 C22 171.0(7)
N3 C4 C20 C21 177.9(6)
C13 C4 C20 C21 58.8(8)
C5 C4 C20 C21 -68.5(8)
